data_7060407
loop_
_publ_author_name
'Deshpande, Megha S.'
'Morajkar, Sudesh M.'
'Srinivasan, Bikshandarkoil R.'
'Ahirwar, Mini Bharati'
'Deshmukh, Milind M.'

_publ_section_title
;
 Effect of the electronic structure on the robustness of ruthenium(ii)
 bis-phenanthroline compounds for photodissociation of the co-ligand:
 synthesis, structural characterization, and density functional theory
 study
;
_journal_issue 12
_journal_name_full 'New Journal of Chemistry'
_journal_page_first 5437
_journal_page_last 5451
_journal_paper_doi 10.1039/D0NJ05921H
_journal_volume 45
_journal_year 2021
_chemical_formula_moiety 'C40 H28 F12 N8 P2 Ru'
_chemical_formula_sum 'C40 H28 F12 N8 P2 Ru'
_chemical_formula_weight 1011.71
_chemical_name_common 'Ruthenium phenanthroline compound'
_chemical_name_systematic 'Ruthenium phenanthroline compound'
_space_group_crystal_system orthorhombic
_space_group_IT_number 33
_space_group_name_Hall 'P 2c -2n'
_space_group_name_H-M_alt 'P n a 21'
_atom_sites_solution_hydrogens geom
_audit_creation_method SHELXL-2018/3
_audit_update_record
;
2020-05-17 deposited with the CCDC.	2021-02-15 downloaded from the CCDC.
;
_cell_angle_alpha 90
_cell_angle_beta 90
_cell_angle_gamma 90
_cell_formula_units_Z 4
_cell_length_a 18.6540(5)
_cell_length_b 10.7253(3)
_cell_length_c 20.2024(6)
_cell_measurement_reflns_used 9794
_cell_measurement_temperature 293(2)
_cell_measurement_theta_max 28.26
_cell_measurement_theta_min 2.77
_cell_volume 4041.9(2)
_computing_cell_refinement 'Apex 3 Version (2018.1)'
_computing_data_collection 'Apex 3 Version (2018.1)'
_computing_data_reduction 'Apex 3 Version (2018.1)'
_computing_structure_refinement 'SHELXL-2018/3 (Sheldrick, 2018)'
_computing_structure_solution 'SHELXT 2014/5 (Sheldrick, 2014)'
_diffrn_ambient_temperature 293(2)
_diffrn_measured_fraction_theta_full 0.996
_diffrn_measured_fraction_theta_max 0.997
_diffrn_measurement_device_type 'Bruker D8 Quest Eco'
_diffrn_measurement_method 'Phi scans'
_diffrn_radiation_type MoK\a
_diffrn_radiation_wavelength 0.71073
_diffrn_reflns_av_R_equivalents 0.0253
_diffrn_reflns_av_unetI/netI 0.0255
_diffrn_reflns_Laue_measured_fraction_full 0.996
_diffrn_reflns_Laue_measured_fraction_max 0.997
_diffrn_reflns_limit_h_max 24
_diffrn_reflns_limit_h_min -24
_diffrn_reflns_limit_k_max 13
_diffrn_reflns_limit_k_min -13
_diffrn_reflns_limit_l_max 22
_diffrn_reflns_limit_l_min -26
_diffrn_reflns_number 35415
_diffrn_reflns_point_group_measured_fraction_full 0.953
_diffrn_reflns_point_group_measured_fraction_max 0.942
_diffrn_reflns_theta_full 25.242
_diffrn_reflns_theta_max 27.480
_diffrn_reflns_theta_min 2.978
_diffrn_source 'sealed tube'
_exptl_absorpt_coefficient_mu 0.565
_exptl_absorpt_correction_type multi-scan
_exptl_absorpt_process_details 'SADABS Version 2012/1 (Sheldrick, Bruker AXS Inc.)'
_exptl_crystal_colour red
_exptl_crystal_density_diffrn 1.663
_exptl_crystal_description block
_exptl_crystal_F_000 2024
_exptl_crystal_size_max 0.383
_exptl_crystal_size_mid 0.201
_exptl_crystal_size_min 0.152
_exptl_transmission_factor_max 0.7457
_exptl_transmission_factor_min 0.6811
_refine_diff_density_max 0.407
_refine_diff_density_min -0.395
_refine_diff_density_rms 0.047
_refine_ls_abs_structure_details
;
 Flack x determined using 3379 quotients [(I+)-(I-)]/[(I+)+(I-)]
 (Parsons, Flack and Wagner, Acta Cryst. B69 (2013) 249-259).
;
_refine_ls_abs_structure_Flack -0.021(8)
_refine_ls_extinction_method none
_refine_ls_goodness_of_fit_ref 1.051
_refine_ls_hydrogen_treatment constr
_refine_ls_matrix_type full
_refine_ls_number_parameters 568
_refine_ls_number_reflns 8723
_refine_ls_number_restraints 1
_refine_ls_restrained_S_all 1.051
_refine_ls_R_factor_all 0.0356
_refine_ls_R_factor_gt 0.0289
_refine_ls_shift/su_max 0.001
_refine_ls_shift/su_mean 0.000
_refine_ls_structure_factor_coef Fsqd
_refine_ls_weighting_details 'w=1/[\s^2^(Fo^2^)+(0.0310P)^2^+1.9852P] where P=(Fo^2^+2Fc^2^)/3'
_refine_ls_weighting_scheme calc
_refine_ls_wR_factor_gt 0.0672
_refine_ls_wR_factor_ref 0.0732
_reflns_Friedel_coverage 0.838
_reflns_Friedel_fraction_full 0.908
_reflns_Friedel_fraction_max 0.884
_reflns_number_gt 7919
_reflns_number_total 8723
_reflns_threshold_expression 'I > 2\s(I)'
_cod_data_source_file d0nj05921h2.cif
_cod_data_source_block MSDRu4_R5_0ma_b
_cod_depositor_comments
;
The following automatic conversions were performed:

data item '_exptl_absorpt_correction_type' value 'Multi Scan' was
changed to 'multi-scan' in accordance with the
/home/data/users/saulius/crontab/automatic-downloads/rss-feeds/RSC/lib/dictionaries/cif_core.dic
dictionary named 'cif_core.dic' version 2.4.2 last updated on
2011-04-26.

Automatic conversion script
Id: cif_fix_values 7556 2019-12-06 15:28:31Z antanas 

 Adding full bibliography for 7060407.cif.
;
_cod_database_code 7060407
_shelx_shelxl_version_number 2018/3
_shelx_space_group_comment
;
The symmetry employed for this shelxl refinement is uniquely defined
by the following loop, which should always be used as a source of
symmetry information in preference to the above space-group names.
They are only intended as comments.
;

loop_
_space_group_symop_operation_xyz
'x, y, z'
'-x, -y, z+1/2'
'x+1/2, -y+1/2, z'
'-x+1/2, y+1/2, z+1/2'

loop_
_atom_site_label
_atom_site_type_symbol
_atom_site_fract_x
_atom_site_fract_y
_atom_site_fract_z
_atom_site_U_iso_or_equiv
_atom_site_adp_type
_atom_site_occupancy
_atom_site_site_symmetry_order
_atom_site_calc_flag
_atom_site_refinement_flags_posn
_atom_site_refinement_flags_adp
_atom_site_refinement_flags_occupancy
_atom_site_disorder_assembly
_atom_site_disorder_group
Ru1 Ru 0.74161(2) 0.39254(2) 0.42426(2) 0.03240(8) Uani 1 1 d . . . . .
P1 P 0.88342(8) 0.26572(12) 0.68478(7) 0.0576(3) Uani 1 1 d . . . . .
P2 P 0.60120(9) 0.67825(18) 0.65048(9) 0.0751(4) Uani 1 1 d . . . . .
F1 F 0.9509(3) 0.1812(5) 0.6825(3) 0.159(3) Uani 1 1 d . . . . .
F2 F 0.8422(4) 0.1684(4) 0.6407(2) 0.136(2) Uani 1 1 d . . . . .
F3 F 0.9085(3) 0.3364(3) 0.61916(19) 0.1003(13) Uani 1 1 d . . . . .
F4 F 0.8140(2) 0.3492(4) 0.6860(3) 0.1163(15) Uani 1 1 d . . . . .
F5 F 0.9205(3) 0.3679(5) 0.7266(2) 0.141(2) Uani 1 1 d . . . . .
F6 F 0.8565(3) 0.1981(4) 0.7489(2) 0.1061(14) Uani 1 1 d . . . . .
F7 F 0.6333(3) 0.6790(7) 0.5790(2) 0.141(2) Uani 1 1 d . . . . .
F8 F 0.6481(4) 0.5610(6) 0.6665(3) 0.156(2) Uani 1 1 d . . . . .
F9 F 0.5430(3) 0.5884(6) 0.6237(5) 0.194(3) Uani 1 1 d . . . . .
F10 F 0.5699(5) 0.6766(6) 0.7209(3) 0.209(4) Uani 1 1 d . . . . .
F11 F 0.5557(3) 0.7936(5) 0.6332(3) 0.159(2) Uani 1 1 d . . . . .
F12 F 0.6628(3) 0.7616(6) 0.6765(3) 0.160(2) Uani 1 1 d . . . . .
N1 N 0.68342(17) 0.3013(3) 0.49718(17) 0.0396(7) Uani 1 1 d . . . . .
N2 N 0.72101(17) 0.2259(3) 0.37688(17) 0.0378(7) Uani 1 1 d . . . . .
N3 N 0.84093(17) 0.3141(3) 0.44357(15) 0.0369(7) Uani 1 1 d . . . . .
N4 N 0.80045(16) 0.4681(3) 0.34766(16) 0.0375(7) Uani 1 1 d . . . . .
N5 N 0.76748(16) 0.5502(3) 0.47956(18) 0.0369(7) Uani 1 1 d . . . . .
N6 N 0.64440(16) 0.4687(3) 0.39425(16) 0.0372(7) Uani 1 1 d . . . . .
N7 N 0.75154(18) 0.6643(3) 0.4517(2) 0.0465(9) Uani 1 1 d . . . . .
N8 N 0.62066(19) 0.4309(3) 0.33275(17) 0.0434(8) Uani 1 1 d . . . . .
C1 C 0.6580(3) 0.3442(5) 0.5547(2) 0.0513(11) Uani 1 1 d . . . . .
H1 H 0.671079 0.423838 0.568271 0.062 Uiso 1 1 calc R U . . .
C2 C 0.6129(3) 0.2749(6) 0.5951(3) 0.0673(14) Uani 1 1 d . . . . .
H2 H 0.596350 0.308754 0.634640 0.081 Uiso 1 1 calc R U . . .
C3 C 0.5929(3) 0.1580(6) 0.5772(3) 0.0669(14) Uani 1 1 d . . . . .
H3 H 0.562191 0.112181 0.604126 0.080 Uiso 1 1 calc R U . . .
C4 C 0.6185(3) 0.1069(4) 0.5181(2) 0.0527(11) Uani 1 1 d . . . . .
C5 C 0.6008(3) -0.0139(5) 0.4949(3) 0.0692(15) Uani 1 1 d . . . . .
H5 H 0.571786 -0.065107 0.520629 0.083 Uiso 1 1 calc R U . . .
C6 C 0.6256(3) -0.0564(4) 0.4356(3) 0.0654(15) Uani 1 1 d . . . . .
H6 H 0.614102 -0.136889 0.422168 0.078 Uiso 1 1 calc R U . . .
C7 C 0.6688(2) 0.0200(4) 0.3938(2) 0.0499(11) Uani 1 1 d . . . . .
C8 C 0.6945(3) -0.0153(5) 0.3319(3) 0.0615(13) Uani 1 1 d . . . . .
H8 H 0.685619 -0.095205 0.316012 0.074 Uiso 1 1 calc R U . . .
C9 C 0.7322(3) 0.0661(6) 0.2948(3) 0.0645(14) Uani 1 1 d . . . . .
H9 H 0.750446 0.041883 0.253994 0.077 Uiso 1 1 calc R U . . .
C10 C 0.7437(2) 0.1882(5) 0.3184(2) 0.0519(11) Uani 1 1 d . . . . .
H10 H 0.768237 0.244399 0.291665 0.062 Uiso 1 1 calc R U . . .
C11 C 0.68495(19) 0.1418(3) 0.4158(2) 0.0407(9) Uani 1 1 d . . . . .
C12 C 0.6620(2) 0.1840(4) 0.4786(2) 0.0394(9) Uani 1 1 d . . . . .
C13 C 0.8584(2) 0.2309(4) 0.4895(2) 0.0469(10) Uani 1 1 d . . . . .
H13 H 0.824032 0.207667 0.520518 0.056 Uiso 1 1 calc R U . . .
C14 C 0.9267(3) 0.1770(5) 0.4930(3) 0.0565(12) Uani 1 1 d . . . . .
H14 H 0.937096 0.118913 0.525771 0.068 Uiso 1 1 calc R U . . .
C15 C 0.9776(2) 0.2099(4) 0.4481(3) 0.0540(12) Uani 1 1 d . . . . .
H15 H 1.023080 0.174607 0.450281 0.065 Uiso 1 1 calc R U . . .
C16 C 0.9615(2) 0.2970(4) 0.3986(2) 0.0466(10) Uani 1 1 d . . . . .
C17 C 1.0104(2) 0.3375(5) 0.3482(3) 0.0576(12) Uani 1 1 d . . . . .
H17 H 1.056629 0.305156 0.347547 0.069 Uiso 1 1 calc R U . . .
C18 C 0.9911(2) 0.4206(5) 0.3022(3) 0.0613(13) Uani 1 1 d . . . . .
H18 H 1.024637 0.446836 0.271054 0.074 Uiso 1 1 calc R U . . .
C19 C 0.9201(2) 0.4699(4) 0.3000(2) 0.0499(10) Uani 1 1 d . . . . .
C20 C 0.8954(3) 0.5518(5) 0.2512(3) 0.0642(14) Uani 1 1 d . . . . .
H20 H 0.926659 0.580690 0.218755 0.077 Uiso 1 1 calc R U . . .
C21 C 0.8255(3) 0.5893(6) 0.2510(3) 0.0649(14) Uani 1 1 d . . . . .
H21 H 0.808788 0.643528 0.218566 0.078 Uiso 1 1 calc R U . . .
C22 C 0.7794(3) 0.5451(5) 0.3003(3) 0.0515(12) Uani 1 1 d . . . . .
H22 H 0.731817 0.570949 0.299816 0.062 Uiso 1 1 calc R U . . .
C23 C 0.8915(2) 0.3460(4) 0.3981(2) 0.0383(8) Uani 1 1 d . . . . .
C24 C 0.8704(2) 0.4306(4) 0.3472(2) 0.0395(9) Uani 1 1 d . . . . .
C25 C 0.7997(2) 0.5464(4) 0.5371(2) 0.0404(10) Uani 1 1 d . . . . .
H25 H 0.810604 0.468475 0.554584 0.049 Uiso 1 1 calc R U . . .
C26 C 0.8190(2) 0.6530(4) 0.5746(2) 0.0446(10) Uani 1 1 d . . . . .
C27 C 0.8552(3) 0.6463(5) 0.6356(3) 0.0649(15) Uani 1 1 d . . . . .
H27 H 0.869019 0.569908 0.653281 0.078 Uiso 1 1 calc R U . . .
C28 C 0.8697(4) 0.7554(5) 0.6680(3) 0.0802(18) Uani 1 1 d . . . . .
H28 H 0.894291 0.752455 0.707994 0.096 Uiso 1 1 calc R U . . .
C29 C 0.8490(4) 0.8684(5) 0.6435(3) 0.083(2) Uani 1 1 d . . . . .
H29 H 0.858259 0.940313 0.667831 0.099 Uiso 1 1 calc R U . . .
C30 C 0.8152(4) 0.8774(5) 0.5842(4) 0.0735(17) Uani 1 1 d . . . . .
H30 H 0.802346 0.954971 0.567441 0.088 Uiso 1 1 calc R U . . .
C31 C 0.7998(2) 0.7682(4) 0.5483(2) 0.0490(10) Uani 1 1 d . . . . .
C32 C 0.7665(2) 0.7646(4) 0.4856(3) 0.0544(12) Uani 1 1 d . . . . .
H32 H 0.754087 0.840640 0.466634 0.065 Uiso 1 1 calc R U . . .
C33 C 0.60608(17) 0.5462(3) 0.4297(3) 0.0407(8) Uani 1 1 d . . . . .
H33 H 0.623993 0.570587 0.470634 0.049 Uiso 1 1 calc R U . . .
C34 C 0.5394(2) 0.5948(4) 0.4096(2) 0.0451(12) Uani 1 1 d . . . . .
C35 C 0.4993(3) 0.6797(5) 0.4483(3) 0.0610(13) Uani 1 1 d . . . . .
H35 H 0.515699 0.704743 0.489718 0.073 Uiso 1 1 calc R U . . .
C36 C 0.4365(3) 0.7237(5) 0.4239(5) 0.0807(16) Uani 1 1 d . . . . .
H36 H 0.410219 0.781237 0.448303 0.097 Uiso 1 1 calc R U . . .
C37 C 0.4108(3) 0.6838(8) 0.3622(4) 0.095(2) Uani 1 1 d . . . . .
H37 H 0.367175 0.714580 0.347028 0.114 Uiso 1 1 calc R U . . .
C38 C 0.4479(3) 0.6007(6) 0.3237(3) 0.0781(18) Uani 1 1 d . . . . .
H38 H 0.429754 0.574001 0.283186 0.094 Uiso 1 1 calc R U . . .
C39 C 0.5149(2) 0.5568(5) 0.3476(2) 0.0514(11) Uani 1 1 d . . . . .
C40 C 0.5592(2) 0.4732(4) 0.3119(2) 0.0489(10) Uani 1 1 d . . . . .
H40 H 0.543270 0.446735 0.270576 0.059 Uiso 1 1 calc R U . . .

loop_
_atom_site_aniso_label
_atom_site_aniso_U_11
_atom_site_aniso_U_22
_atom_site_aniso_U_33
_atom_site_aniso_U_23
_atom_site_aniso_U_13
_atom_site_aniso_U_12
Ru1 0.03045(12) 0.03443(13) 0.03231(13) 0.00083(17) 0.0000(2) 0.00015(9)
P1 0.0725(8) 0.0437(6) 0.0566(8) 0.0003(6) 0.0077(7) -0.0007(6)
P2 0.0696(9) 0.0870(12) 0.0687(10) -0.0050(8) 0.0177(8) 0.0081(8)
F1 0.129(4) 0.168(5) 0.180(6) 0.062(5) 0.060(4) 0.082(4)
F2 0.237(6) 0.075(3) 0.097(3) -0.020(2) -0.016(4) -0.047(3)
F3 0.156(4) 0.073(2) 0.072(2) 0.0102(19) 0.031(3) -0.006(2)
F4 0.101(3) 0.097(3) 0.151(4) 0.006(3) 0.013(3) 0.029(2)
F5 0.177(5) 0.156(4) 0.092(3) -0.028(3) -0.006(3) -0.094(4)
F6 0.116(3) 0.113(3) 0.089(3) 0.038(3) 0.022(2) -0.010(3)
F7 0.145(5) 0.208(6) 0.071(3) -0.019(3) 0.028(3) -0.025(4)
F8 0.200(6) 0.149(4) 0.121(4) -0.046(4) -0.056(4) 0.090(4)
F9 0.113(4) 0.148(5) 0.321(10) 0.005(6) -0.025(6) -0.048(4)
F10 0.330(10) 0.152(5) 0.146(5) 0.020(4) 0.154(6) 0.043(6)
F11 0.152(5) 0.127(4) 0.198(6) 0.042(4) 0.011(4) 0.063(4)
F12 0.157(5) 0.168(5) 0.156(5) -0.052(4) -0.030(4) -0.042(4)
N1 0.0380(16) 0.0418(18) 0.0389(18) 0.0015(15) 0.0010(14) 0.0006(14)
N2 0.0369(16) 0.0424(18) 0.0340(17) -0.0011(14) -0.0034(13) -0.0007(14)
N3 0.0384(16) 0.0358(16) 0.0366(18) -0.0032(13) -0.0043(12) 0.0042(12)
N4 0.0345(16) 0.0418(17) 0.0364(17) 0.0054(15) 0.0004(13) -0.0010(13)
N5 0.0334(15) 0.0310(16) 0.046(2) 0.0022(14) -0.0016(14) 0.0006(13)
N6 0.0306(14) 0.0416(18) 0.0394(17) -0.0001(14) -0.0002(13) -0.0015(13)
N7 0.0469(19) 0.0359(18) 0.057(2) 0.0092(16) -0.0081(16) 0.0013(14)
N8 0.0419(18) 0.0496(19) 0.0386(19) 0.0000(16) -0.0043(14) 0.0037(15)
C1 0.055(3) 0.059(3) 0.040(2) -0.003(2) 0.0062(19) -0.002(2)
C2 0.077(4) 0.085(4) 0.040(3) 0.002(3) 0.016(2) -0.010(3)
C3 0.070(3) 0.079(4) 0.051(3) 0.023(3) 0.011(3) -0.014(3)
C4 0.052(3) 0.053(3) 0.053(3) 0.015(2) 0.000(2) -0.006(2)
C5 0.074(3) 0.051(3) 0.082(4) 0.020(3) -0.003(3) -0.020(3)
C6 0.078(3) 0.038(2) 0.080(4) 0.006(3) -0.012(3) -0.013(2)
C7 0.051(2) 0.040(2) 0.059(3) -0.003(2) -0.017(2) 0.0009(18)
C8 0.072(3) 0.049(3) 0.064(3) -0.013(2) -0.015(3) -0.002(2)
C9 0.075(3) 0.064(3) 0.054(3) -0.021(3) -0.004(3) 0.001(3)
C10 0.057(3) 0.057(3) 0.042(3) -0.008(2) 0.0007(19) 0.000(2)
C11 0.0370(16) 0.0362(17) 0.049(3) 0.002(2) -0.008(2) -0.0003(12)
C12 0.039(2) 0.040(2) 0.039(2) 0.0069(17) -0.0031(16) -0.0003(16)
C13 0.053(2) 0.048(2) 0.040(2) 0.0011(19) -0.0046(19) 0.0107(19)
C14 0.059(3) 0.056(3) 0.055(3) -0.002(2) -0.015(2) 0.016(2)
C15 0.043(2) 0.050(2) 0.069(3) -0.015(2) -0.014(2) 0.0118(19)
C16 0.0362(19) 0.049(2) 0.055(2) -0.016(2) -0.0059(17) 0.0017(17)
C17 0.033(2) 0.063(3) 0.077(3) -0.016(3) 0.004(2) 0.002(2)
C18 0.037(2) 0.075(3) 0.072(4) -0.005(3) 0.016(2) -0.010(2)
C19 0.041(2) 0.055(3) 0.054(3) -0.003(2) 0.0075(19) -0.0092(19)
C20 0.061(3) 0.076(4) 0.055(3) 0.015(3) 0.015(2) -0.017(3)
C21 0.058(3) 0.083(4) 0.053(3) 0.026(3) 0.003(2) -0.009(3)
C22 0.045(3) 0.062(3) 0.048(3) 0.011(2) -0.001(2) 0.000(2)
C23 0.0330(18) 0.0388(19) 0.043(2) -0.0089(17) -0.0035(15) -0.0015(15)
C24 0.0332(18) 0.043(2) 0.042(2) -0.0043(18) 0.0011(16) -0.0039(15)
C25 0.047(2) 0.0300(19) 0.044(2) 0.0016(17) -0.0038(19) 0.0001(17)
C26 0.048(2) 0.035(2) 0.051(3) -0.0032(19) -0.0050(19) -0.0016(18)
C27 0.094(4) 0.044(3) 0.057(3) -0.003(2) -0.022(3) -0.008(3)
C28 0.116(5) 0.054(3) 0.071(4) -0.006(3) -0.027(4) -0.018(3)
C29 0.122(5) 0.043(3) 0.084(5) -0.012(3) -0.031(4) -0.014(3)
C30 0.087(4) 0.035(2) 0.098(5) -0.002(3) -0.024(3) -0.005(2)
C31 0.046(2) 0.034(2) 0.067(3) -0.001(2) -0.003(2) -0.0007(17)
C32 0.051(2) 0.034(2) 0.078(3) 0.010(2) -0.015(2) -0.0006(18)
C33 0.0332(15) 0.0436(18) 0.045(2) 0.000(2) -0.002(2) -0.0039(13)
C34 0.0325(16) 0.044(2) 0.059(4) 0.0075(19) 0.0076(17) 0.0005(15)
C35 0.045(2) 0.062(3) 0.077(4) -0.004(3) 0.014(2) 0.006(2)
C36 0.055(3) 0.083(3) 0.103(4) 0.001(5) 0.014(5) 0.029(2)
C37 0.052(3) 0.127(6) 0.105(5) 0.031(5) 0.003(3) 0.040(4)
C38 0.049(3) 0.113(5) 0.072(4) 0.015(4) -0.007(3) 0.021(3)
C39 0.035(2) 0.062(3) 0.056(3) 0.014(2) 0.0004(19) 0.0025(19)
C40 0.044(2) 0.061(3) 0.042(2) 0.004(2) -0.0063(18) 0.0009(19)

loop_
_atom_type_symbol
_atom_type_description
_atom_type_scat_dispersion_real
_atom_type_scat_dispersion_imag
_atom_type_scat_source
C C 0.0033 0.0016 'International Tables Vol C Tables 4.2.6.8 and 6.1.1.4'
H H 0.0000 0.0000 'International Tables Vol C Tables 4.2.6.8 and 6.1.1.4'
F F 0.0171 0.0103 'International Tables Vol C Tables 4.2.6.8 and 6.1.1.4'
N N 0.0061 0.0033 'International Tables Vol C Tables 4.2.6.8 and 6.1.1.4'
P P 0.1023 0.0942 'International Tables Vol C Tables 4.2.6.8 and 6.1.1.4'
Ru Ru -1.2594 0.8363 'International Tables Vol C Tables 4.2.6.8 and 6.1.1.4'

loop_
_geom_angle_atom_site_label_1
_geom_angle_atom_site_label_2
_geom_angle_atom_site_label_3
_geom_angle
_geom_angle_site_symmetry_1
_geom_angle_site_symmetry_3
_geom_angle_publ_flag
N4 Ru1 N2 95.24(13) . . ?
N4 Ru1 N3 79.93(12) . . ?
N2 Ru1 N3 84.38(12) . . ?
N4 Ru1 N1 174.91(13) . . ?
N2 Ru1 N1 79.84(13) . . ?
N3 Ru1 N1 98.20(13) . . ?
N4 Ru1 N6 95.22(12) . . ?
N2 Ru1 N6 92.43(13) . . ?
N3 Ru1 N6 173.90(13) . . ?
N1 Ru1 N6 86.33(13) . . ?
N4 Ru1 N5 87.72(13) . . ?
N2 Ru1 N5 174.20(13) . . ?
N3 Ru1 N5 91.24(12) . . ?
N1 Ru1 N5 97.08(14) . . ?
N6 Ru1 N5 92.27(12) . . ?
F5 P1 F1 93.8(4) . . ?
F5 P1 F6 91.2(3) . . ?
F1 P1 F6 90.9(3) . . ?
F5 P1 F2 176.3(4) . . ?
F1 P1 F2 89.5(4) . . ?
F6 P1 F2 90.2(3) . . ?
F5 P1 F4 87.5(3) . . ?
F1 P1 F4 178.6(4) . . ?
F6 P1 F4 89.3(3) . . ?
F2 P1 F4 89.1(3) . . ?
F5 P1 F3 89.2(3) . . ?
F1 P1 F3 90.8(3) . . ?
F6 P1 F3 178.3(3) . . ?
F2 P1 F3 89.3(3) . . ?
F4 P1 F3 89.1(3) . . ?
F10 P2 F11 90.6(4) . . ?
F10 P2 F12 88.5(5) . . ?
F11 P2 F12 91.3(4) . . ?
F10 P2 F9 92.9(5) . . ?
F11 P2 F9 92.0(4) . . ?
F12 P2 F9 176.5(4) . . ?
F10 P2 F7 179.6(4) . . ?
F11 P2 F7 89.8(4) . . ?
F12 P2 F7 91.5(4) . . ?
F9 P2 F7 87.1(4) . . ?
F10 P2 F8 90.7(4) . . ?
F11 P2 F8 178.7(4) . . ?
F12 P2 F8 88.8(4) . . ?
F9 P2 F8 87.9(4) . . ?
F7 P2 F8 88.9(4) . . ?
C1 N1 C12 116.7(4) . . ?
C1 N1 Ru1 129.9(3) . . ?
C12 N1 Ru1 113.0(3) . . ?
C10 N2 C11 118.0(4) . . ?
C10 N2 Ru1 128.4(3) . . ?
C11 N2 Ru1 113.2(3) . . ?
C13 N3 C23 118.1(3) . . ?
C13 N3 Ru1 128.6(3) . . ?
C23 N3 Ru1 113.0(2) . . ?
C22 N4 C24 117.6(4) . . ?
C22 N4 Ru1 129.0(3) . . ?
C24 N4 Ru1 113.4(3) . . ?
C25 N5 N7 119.3(4) . . ?
C25 N5 Ru1 123.8(3) . . ?
N7 N5 Ru1 116.8(3) . . ?
C33 N6 N8 120.2(3) . . ?
C33 N6 Ru1 124.5(3) . . ?
N8 N6 Ru1 115.3(2) . . ?
C32 N7 N5 118.1(4) . . ?
C40 N8 N6 118.1(4) . . ?
N1 C1 C2 122.9(5) . . ?
N1 C1 H1 118.6 . . ?
C2 C1 H1 118.6 . . ?
C3 C2 C1 120.3(5) . . ?
C3 C2 H2 119.8 . . ?
C1 C2 H2 119.8 . . ?
C2 C3 C4 119.7(5) . . ?
C2 C3 H3 120.1 . . ?
C4 C3 H3 120.1 . . ?
C3 C4 C12 116.8(4) . . ?
C3 C4 C5 124.1(5) . . ?
C12 C4 C5 119.0(5) . . ?
C6 C5 C4 121.2(5) . . ?
C6 C5 H5 119.4 . . ?
C4 C5 H5 119.4 . . ?
C5 C6 C7 121.3(5) . . ?
C5 C6 H6 119.3 . . ?
C7 C6 H6 119.3 . . ?
C8 C7 C11 117.4(5) . . ?
C8 C7 C6 124.8(5) . . ?
C11 C7 C6 117.7(5) . . ?
C9 C8 C7 120.2(5) . . ?
C9 C8 H8 119.9 . . ?
C7 C8 H8 119.9 . . ?
C8 C9 C10 119.6(5) . . ?
C8 C9 H9 120.2 . . ?
C10 C9 H9 120.2 . . ?
N2 C10 C9 122.6(5) . . ?
N2 C10 H10 118.7 . . ?
C9 C10 H10 118.7 . . ?
N2 C11 C7 122.1(4) . . ?
N2 C11 C12 116.9(3) . . ?
C7 C11 C12 120.9(4) . . ?
N1 C12 C4 123.5(4) . . ?
N1 C12 C11 116.8(4) . . ?
C4 C12 C11 119.7(4) . . ?
N3 C13 C14 122.4(4) . . ?
N3 C13 H13 118.8 . . ?
C14 C13 H13 118.8 . . ?
C15 C14 C13 119.7(5) . . ?
C15 C14 H14 120.2 . . ?
C13 C14 H14 120.2 . . ?
C14 C15 C16 119.9(4) . . ?
C14 C15 H15 120.0 . . ?
C16 C15 H15 120.0 . . ?
C15 C16 C23 116.9(4) . . ?
C15 C16 C17 124.9(4) . . ?
C23 C16 C17 118.1(4) . . ?
C18 C17 C16 121.6(4) . . ?
C18 C17 H17 119.2 . . ?
C16 C17 H17 119.2 . . ?
C17 C18 C19 121.2(4) . . ?
C17 C18 H18 119.4 . . ?
C19 C18 H18 119.4 . . ?
C24 C19 C20 117.0(4) . . ?
C24 C19 C18 118.9(4) . . ?
C20 C19 C18 124.0(4) . . ?
C21 C20 C19 120.1(5) . . ?
C21 C20 H20 120.0 . . ?
C19 C20 H20 120.0 . . ?
C20 C21 C22 119.1(5) . . ?
C20 C21 H21 120.5 . . ?
C22 C21 H21 120.5 . . ?
N4 C22 C21 122.9(5) . . ?
N4 C22 H22 118.5 . . ?
C21 C22 H22 118.5 . . ?
N3 C23 C16 123.0(4) . . ?
N3 C23 C24 117.1(3) . . ?
C16 C23 C24 120.0(4) . . ?
N4 C24 C19 123.3(4) . . ?
N4 C24 C23 116.6(3) . . ?
C19 C24 C23 120.1(4) . . ?
N5 C25 C26 124.5(4) . . ?
N5 C25 H25 117.8 . . ?
C26 C25 H25 117.8 . . ?
C31 C26 C27 120.3(4) . . ?
C31 C26 C25 116.4(4) . . ?
C27 C26 C25 123.3(4) . . ?
C28 C27 C26 118.0(5) . . ?
C28 C27 H27 121.0 . . ?
C26 C27 H27 121.0 . . ?
C29 C28 C27 122.1(6) . . ?
C29 C28 H28 119.0 . . ?
C27 C28 H28 119.0 . . ?
C30 C29 C28 120.9(5) . . ?
C30 C29 H29 119.6 . . ?
C28 C29 H29 119.6 . . ?
C29 C30 C31 119.4(5) . . ?
C29 C30 H30 120.3 . . ?
C31 C30 H30 120.3 . . ?
C26 C31 C30 119.2(5) . . ?
C26 C31 C32 115.6(4) . . ?
C30 C31 C32 125.1(4) . . ?
N7 C32 C31 126.0(4) . . ?
N7 C32 H32 117.0 . . ?
C31 C32 H32 117.0 . . ?
N6 C33 C34 124.0(4) . . ?
N6 C33 H33 118.0 . . ?
C34 C33 H33 118.0 . . ?
C39 C34 C33 116.0(4) . . ?
C39 C34 C35 120.9(4) . . ?
C33 C34 C35 123.1(5) . . ?
C36 C35 C34 118.6(6) . . ?
C36 C35 H35 120.7 . . ?
C34 C35 H35 120.7 . . ?
C35 C36 C37 120.9(6) . . ?
C35 C36 H36 119.6 . . ?
C37 C36 H36 119.6 . . ?
C38 C37 C36 122.0(5) . . ?
C38 C37 H37 119.0 . . ?
C36 C37 H37 119.0 . . ?
C37 C38 C39 117.8(6) . . ?
C37 C38 H38 121.1 . . ?
C39 C38 H38 121.1 . . ?
C34 C39 C40 116.9(4) . . ?
C34 C39 C38 119.8(5) . . ?
C40 C39 C38 123.3(5) . . ?
N8 C40 C39 124.6(4) . . ?
N8 C40 H40 117.7 . . ?
C39 C40 H40 117.7 . . ?

loop_
_geom_bond_atom_site_label_1
_geom_bond_atom_site_label_2
_geom_bond_distance
_geom_bond_site_symmetry_2
_geom_bond_publ_flag
Ru1 N4 2.063(3) . ?
Ru1 N2 2.063(3) . ?
Ru1 N3 2.072(3) . ?
Ru1 N1 2.075(3) . ?
Ru1 N6 2.079(3) . ?
Ru1 N5 2.084(3) . ?
P1 F5 1.547(4) . ?
P1 F1 1.552(4) . ?
P1 F6 1.567(4) . ?
P1 F2 1.573(4) . ?
P1 F4 1.575(4) . ?
P1 F3 1.597(4) . ?
P2 F10 1.538(5) . ?
P2 F11 1.540(5) . ?
P2 F12 1.548(5) . ?
P2 F9 1.549(6) . ?
P2 F7 1.564(5) . ?
P2 F8 1.566(5) . ?
N1 C1 1.337(6) . ?
N1 C12 1.373(5) . ?
N2 C10 1.318(6) . ?
N2 C11 1.372(5) . ?
N3 C13 1.328(5) . ?
N3 C23 1.362(5) . ?
N4 C22 1.323(6) . ?
N4 C24 1.366(5) . ?
N5 C25 1.309(6) . ?
N5 N7 1.379(5) . ?
N6 C33 1.309(5) . ?
N6 N8 1.380(5) . ?
N7 C32 1.304(6) . ?
N8 C40 1.303(5) . ?
C1 C2 1.387(7) . ?
C1 H1 0.9300 . ?
C2 C3 1.357(8) . ?
C2 H2 0.9300 . ?
C3 C4 1.399(8) . ?
C3 H3 0.9300 . ?
C4 C12 1.407(6) . ?
C4 C5 1.416(7) . ?
C5 C6 1.362(9) . ?
C5 H5 0.9300 . ?
C6 C7 1.427(7) . ?
C6 H6 0.9300 . ?
C7 C8 1.392(7) . ?
C7 C11 1.413(6) . ?
C8 C9 1.347(8) . ?
C8 H8 0.9300 . ?
C9 C10 1.410(7) . ?
C9 H9 0.9300 . ?
C10 H10 0.9300 . ?
C11 C12 1.413(6) . ?
C13 C14 1.401(6) . ?
C13 H13 0.9300 . ?
C14 C15 1.360(7) . ?
C14 H14 0.9300 . ?
C15 C16 1.402(7) . ?
C15 H15 0.9300 . ?
C16 C23 1.407(5) . ?
C16 C17 1.434(7) . ?
C17 C18 1.338(8) . ?
C17 H17 0.9300 . ?
C18 C19 1.428(7) . ?
C18 H18 0.9300 . ?
C19 C24 1.395(6) . ?
C19 C20 1.399(7) . ?
C20 C21 1.364(8) . ?
C20 H20 0.9300 . ?
C21 C22 1.400(7) . ?
C21 H21 0.9300 . ?
C22 H22 0.9300 . ?
C23 C24 1.426(6) . ?
C25 C26 1.418(6) . ?
C25 H25 0.9300 . ?
C26 C31 1.393(6) . ?
C26 C27 1.406(7) . ?
C27 C28 1.368(7) . ?
C27 H27 0.9300 . ?
C28 C29 1.364(8) . ?
C28 H28 0.9300 . ?
C29 C30 1.358(9) . ?
C29 H29 0.9300 . ?
C30 C31 1.407(7) . ?
C30 H30 0.9300 . ?
C31 C32 1.411(7) . ?
C32 H32 0.9300 . ?
C33 C34 1.409(5) . ?
C33 H33 0.9300 . ?
C34 C39 1.393(7) . ?
C34 C35 1.414(6) . ?
C35 C36 1.356(7) . ?
C35 H35 0.9300 . ?
C36 C37 1.402(11) . ?
C36 H36 0.9300 . ?
C37 C38 1.371(9) . ?
C37 H37 0.9300 . ?
C38 C39 1.422(7) . ?
C38 H38 0.9300 . ?
C39 C40 1.416(7) . ?
C40 H40 0.9300 . ?

loop_
_geom_hbond_atom_site_label_D
_geom_hbond_atom_site_label_H
_geom_hbond_atom_site_label_A
_geom_hbond_distance_DH
_geom_hbond_distance_HA
_geom_hbond_distance_DA
_geom_hbond_angle_DHA
_geom_hbond_site_symmetry_A
_geom_hbond_publ_flag
C1 H1 F8 0.93 2.51 3.246(7) 136.7 . yes
C13 H13 F2 0.93 2.49 3.141(7) 127.5 . yes
C33 H33 F7 0.93 2.48 3.374(7) 160.2 . yes
C22 H22 F6 0.93 2.37 3.193(7) 147.0 4_654 yes
